data_7133709
loop_
_publ_author_name
'Mahawar, Pritam'
'Rajeshkumar, Thayalan'
'Spaniol, Thomas P.'
'Maron, Laurent'
'Okuda, Jun'

_publ_section_title
;
 Hypervalent zinc(I) complexes with an <i>NNNN</i>-macrocycle: C-H bond
 activation across the zinc(I)-zinc(I) bond.
;
_journal_issue 80
_journal_name_full 'Chemical communications (Cambridge, England)'
_journal_page_first 11359
_journal_page_last 11362
_journal_paper_doi 10.1039/d4cc04266b
_journal_volume 60
_journal_year 2024
_chemical_formula_moiety '2(C32 H36 B), 2(C22 H43 N4 Zn2), 3(C2 H3 N), 2(C5 H12)'
_chemical_formula_sum 'C124 H191 B2 N11 Zn4'
_chemical_formula_weight 2118.97
_space_group_crystal_system monoclinic
_space_group_IT_number 14
_space_group_name_Hall '-P 2yn'
_space_group_name_H-M_alt 'P 1 21/n 1'
_atom_sites_solution_hydrogens geom
_audit_creation_date 2024-08-08
_audit_creation_method
;
Olex2 1.5
(compiled 2023.03.06 svn.rbb2c1857 for OlexSys, GUI svn.r6748)
;
_audit_update_record
;
2024-08-19 deposited with the CCDC.	2024-09-11 downloaded from the CCDC.
;
_cell_angle_alpha 90
_cell_angle_beta 98.0970(10)
_cell_angle_gamma 90
_cell_formula_units_Z 2
_cell_length_a 12.5774(2)
_cell_length_b 14.25140(10)
_cell_length_c 34.1633(5)
_cell_measurement_reflns_used 86876
_cell_measurement_temperature 100
_cell_measurement_theta_max 70.90
_cell_measurement_theta_min 4.72
_cell_volume 6062.57(14)
_computing_molecular_graphics 'Olex2 1.5 (Dolomanov et al., 2009)'
_computing_publication_material 'Olex2 1.5 (Dolomanov et al., 2009)'
_computing_structure_refinement 'SHELXL 2019/3 (Sheldrick, 2015)'
_computing_structure_solution 'SHELXT 2018/2 (Sheldrick, 2018)'
_diffrn_ambient_temperature 100
_diffrn_detector Pilatus200K
_diffrn_detector_area_resol_mean 5.81
_diffrn_detector_type 'DECTRIS PILATUS 200K'
_diffrn_measured_fraction_theta_full 1.000
_diffrn_measured_fraction_theta_max 0.994
_diffrn_measurement_details
;
 5366 frames, detector distance = 60 mm
;
_diffrn_measurement_device 'Eulerian 4-circle diffractometer'
_diffrn_measurement_device_type 'STOE STADIVARI'
_diffrn_measurement_method 'rotation method, \w scans'
_diffrn_radiation_collimation '0.5 mm diameter'
_diffrn_radiation_monochromator 'Graded multilayer mirror'
_diffrn_radiation_polarisn_norm 270
_diffrn_radiation_probe x-ray
_diffrn_radiation_type 'Cu K\a'
_diffrn_radiation_wavelength 1.54186
_diffrn_reflns_av_R_equivalents 0.0146
_diffrn_reflns_av_unetI/netI 0.0064
_diffrn_reflns_Laue_measured_fraction_full 1.000
_diffrn_reflns_Laue_measured_fraction_max 0.994
_diffrn_reflns_limit_h_max 15
_diffrn_reflns_limit_h_min -15
_diffrn_reflns_limit_k_max 17
_diffrn_reflns_limit_k_min -13
_diffrn_reflns_limit_l_max 41
_diffrn_reflns_limit_l_min -35
_diffrn_reflns_number 98964
_diffrn_reflns_point_group_measured_fraction_full 1.000
_diffrn_reflns_point_group_measured_fraction_max 0.994
_diffrn_reflns_theta_full 67.686
_diffrn_reflns_theta_max 71.076
_diffrn_reflns_theta_min 4.716
_diffrn_source 'GeniX 3D HF Cu'
_diffrn_source_current 0.600
_diffrn_source_power 0.030
_diffrn_source_voltage 50
_exptl_absorpt_coefficient_mu 1.267
_exptl_absorpt_correction_T_max 0.9765
_exptl_absorpt_correction_T_min 0.8713
_exptl_absorpt_correction_type multi-scan
_exptl_absorpt_process_details
;
STOE LANA, absorption correction by scaling of reflection intensities.
J. Koziskova, F. Hahn, J. Richter, J. Kozisek, "Comparison of different
absorption corrections on the model structure of tetrakis(\m~2~-acetato)-
diaqua-di-copper(II)", Acta Chimica Slovaca, vol. 9, no. 2, 2016, pp. 136 - 140.
Afterwards a spherical absorption correction was performed within STOE LANA.
;
_exptl_crystal_colour colourless
_exptl_crystal_colour_primary colourless
_exptl_crystal_density_diffrn 1.161
_exptl_crystal_description block
_exptl_crystal_F_000 2284
_exptl_crystal_size_max 0.35
_exptl_crystal_size_mid 0.267
_exptl_crystal_size_min 0.22
_refine_diff_density_max 0.981
_refine_diff_density_min -0.634
_refine_diff_density_rms 0.056
_refine_ls_extinction_method none
_refine_ls_goodness_of_fit_ref 1.043
_refine_ls_hydrogen_treatment constr
_refine_ls_matrix_type full
_refine_ls_number_parameters 787
_refine_ls_number_reflns 11668
_refine_ls_number_restraints 253
_refine_ls_restrained_S_all 1.108
_refine_ls_R_factor_all 0.0407
_refine_ls_R_factor_gt 0.0400
_refine_ls_shift/su_max 0.001
_refine_ls_shift/su_mean 0.000
_refine_ls_structure_factor_coef Fsqd
_refine_ls_weighting_details 'w=1/[\s^2^(Fo^2^)+(0.0691P)^2^+4.2436P] where P=(Fo^2^+2Fc^2^)/3'
_refine_ls_weighting_scheme calc
_refine_ls_wR_factor_gt 0.1155
_refine_ls_wR_factor_ref 0.1161
_reflns_Friedel_coverage 0.000
_reflns_number_gt 11331
_reflns_number_total 11668
_reflns_threshold_expression 'I > 2\s(I)'
_cod_data_source_file d4cc04266b2.cif
_cod_data_source_block 1
_cod_depositor_comments 'Adding full bibliography for 7133709--7133712.cif.'
_cod_database_code 7133709
_shelx_shelxl_version_number 2019/3
_shelx_space_group_comment
;
The symmetry employed for this shelxl refinement is uniquely defined
by the following loop, which should always be used as a source of
symmetry information in preference to the above space-group names.
They are only intended as comments.
;
_shelx_estimated_absorpt_t_max 0.768
_shelx_estimated_absorpt_t_min 0.665
_olex2_refinement_description
;
1. Fixed Uiso
 At 1.2 times of:
  All C(H) groups, All C(H,H) groups
 At 1.5 times of:
  All C(H,H,H) groups
2. Restrained distances
 C59-C60 = C62-C63
 1.48 with sigma of 0.02
 C63-C62 = C62A-C61A
 1.48 with sigma of 0.02
 C62-C61 = C61A-C60A
 1.48 with sigma of 0.02
 C61-C60 = C60A-C59A
 1.48 with sigma of 0.02
 C62-C63 = C61A-C62A
 1.38 with sigma of 0.02
 C59-C61 = C60-C62 = C61-C63
 2.4 with sigma of 0.02
 C59A-C61A = C60A-C62A = C61A-C63A
 2.4 with sigma of 0.02
 C59-C60 \\sim C59A-C60A \\sim C62-C63 \\sim C62A-C63A
 with sigma of 0.02
 C60-C61 \\sim C59A-C60A \\sim C61-C62 \\sim C60A-C61A
 with sigma of 0.02
 N1-C1 \\sim N1-C1A
 with sigma of 0.02
 N1-C8 \\sim N1-C8A
 with sigma of 0.02
 N2-C2 \\sim N2-C2A
 with sigma of 0.02
 N2-C3 \\sim N2-C3A
 with sigma of 0.02
 N3-C4 \\sim N3-C4A
 with sigma of 0.02
 N3-C5A \\sim N3-C5
 with sigma of 0.02
 N4-C6 \\sim N4-C6A
 with sigma of 0.02
 N4-C7A \\sim N4-C7
 with sigma of 0.02
 C1-C2 \\sim C1A-C2A
 with sigma of 0.02
 C3-C4 \\sim C3A-C4A
 with sigma of 0.02
 C5A-C6 \\sim C5-C6A
 with sigma of 0.02
 C7A-C8 \\sim C7-C8A
 with sigma of 0.02
 N1-C2 \\sim N1-C2A
 with sigma of 0.04
 N1-C7A \\sim N1-C7
 with sigma of 0.04
 N2-C1 \\sim N2-C1A
 with sigma of 0.04
 N2-C4 \\sim N2-C4A
 with sigma of 0.04
 N3-C3 \\sim N3-C3A
 with sigma of 0.04
 N3-C6 \\sim N3-C6A
 with sigma of 0.04
 N4-C5A \\sim N4-C5
 with sigma of 0.04
 N4-C8 \\sim N4-C8A
 with sigma of 0.04
3. Uiso/Uaniso restraints and constraints
C1 \\sim C1A \\sim C2 \\sim C2A \\sim C3 \\sim C3A \\sim C4 \\sim C4A: within
2A with sigma of 0.01 and sigma for terminal atoms of 0.02 within 2A
C5A \\sim C5 \\sim C6 \\sim C6A \\sim C7A \\sim C7 \\sim C8 \\sim C8A: within
2A with sigma of 0.01 and sigma for terminal atoms of 0.02 within 2A
4. Rigid body (RIGU) restrains
 C59, C60, C61, C62, C63, C59A, C60A, C61A, C62A, C63A
 with sigma for 1-2 distances of 0.004 and sigma for 1-3 distances of 0.004
5. Others
 Sof(C59A)=Sof(H59D)=Sof(H59E)=Sof(H59F)=Sof(C60A)=Sof(H60C)=Sof(H60D)=
 Sof(C61A)=Sof(H61C)=Sof(H61D)=Sof(C62A)=Sof(H62C)=Sof(H62D)=Sof(C63A)=
 Sof(H63D)=Sof(H63E)=Sof(H63F)=1-FVAR(1)
 Sof(C59)=Sof(H59A)=Sof(H59B)=Sof(H59C)=Sof(C60)=Sof(H60A)=Sof(H60B)=Sof(C61)=
 Sof(H61A)=Sof(H61B)=Sof(C62)=Sof(H62A)=Sof(H62B)=Sof(C63)=Sof(H63A)=Sof(H63B)=
 Sof(H63C)=FVAR(1)
 Sof(C1A)=Sof(H1C)=Sof(H1D)=Sof(C2A)=Sof(H2C)=Sof(H2D)=Sof(C3A)=Sof(H3C)=
 Sof(H3D)=Sof(C4A)=Sof(H4C)=Sof(H4D)=Sof(C5A)=Sof(H5C)=Sof(H5D)=Sof(C6A)=
 Sof(H6C)=Sof(H6D)=Sof(C7A)=Sof(H7C)=Sof(H7D)=Sof(C8A)=Sof(H8C)=Sof(H8D)=1-
 FVAR(2)
 Sof(C1)=Sof(H1A)=Sof(H1B)=Sof(C2)=Sof(H2A)=Sof(H2B)=Sof(C3)=Sof(H3A)=Sof(H3B)=
 Sof(C4)=Sof(H4A)=Sof(H4B)=Sof(C5)=Sof(H5A)=Sof(H5B)=Sof(C6)=Sof(H6A)=Sof(H6B)=
 Sof(C7)=Sof(H7A)=Sof(H7B)=Sof(C8)=Sof(H8A)=Sof(H8B)=FVAR(2)
 Fixed Sof: N6(0.5) C57(0.5) C58(0.5) H58A(0.5) H58B(0.5) H58C(0.5)
6.a Secondary CH2 refined with riding coordinates:
 C1(H1A,H1B), C2(H2A,H2B), C3(H3A,H3B), C4(H4A,H4B), C5(H5A,H5B), C6(H6A,H6B),
 C7(H7A,H7B), C8(H8A,H8B), C1A(H1C,H1D), C2A(H2C,H2D), C3A(H3C,H3D), C4A(H4C,
 H4D), C5A(H5C,H5D), C6A(H6C,H6D), C7A(H7C,H7D), C8A(H8C,H8D), C60(H60A,H60B),
 C61(H61A,H61B), C62(H62A,H62B), C60A(H60C,H60D), C61A(H61C,H61D), C62A(H62C,
 H62D)
6.b Me refined with riding coordinates:
 C59(H59A,H59B,H59C), C63(H63A,H63B,H63C), C59A(H59D,H59E,H59F), C63A(H63D,
 H63E,H63F)
6.c Aromatic/amide H refined with riding coordinates:
 C24(H24), C26(H26), C28(H28), C32(H32), C34(H34), C36(H36), C40(H40),
 C42(H42), C44(H44), C48(H48), C50(H50), C52(H52)
6.d Idealised Me refined as rotating group:
 C9(H9A,H9B,H9C), C10(H10A,H10B,H10C), C11(H11A,H11B,H11C), C12(H12A,H12B,
 H12C), C18(H18A,H18B,H18C), C19(H19A,H19B,H19C), C20(H20A,H20B,H20C), C21(H21A,
 H21B,H21C), C22(H22A,H22B,H22C), C29(H29A,H29B,H29C), C30(H30A,H30B,H30C),
 C37(H37A,H37B,H37C), C38(H38A,H38B,H38C), C45(H45A,H45B,H45C), C46(H46A,H46B,
 H46C), C53(H53A,H53B,H53C), C54(H54A,H54B,H54C), C56(H56A,H56B,H56C), C58(H58A,
 H58B,H58C)
;
_olex2_submission_special_instructions 'No special instructions were received'

loop_
_space_group_symop_operation_xyz
'x, y, z'
'-x+1/2, y+1/2, -z+1/2'
'-x, -y, -z'
'x-1/2, -y-1/2, z-1/2'

loop_
_atom_site_label
_atom_site_type_symbol
_atom_site_fract_x
_atom_site_fract_y
_atom_site_fract_z
_atom_site_U_iso_or_equiv
_atom_site_adp_type
_atom_site_occupancy
_atom_site_site_symmetry_order
_atom_site_calc_flag
_atom_site_refinement_flags_posn
_atom_site_refinement_flags_adp
_atom_site_refinement_flags_occupancy
_atom_site_disorder_assembly
_atom_site_disorder_group
Zn1 Zn 0.19266(2) 0.50811(2) 0.35388(2) 0.02278(8) Uani 1 1 d . . . . .
Zn2 Zn 0.22135(2) 0.63865(2) 0.31462(2) 0.03215(9) Uani 1 1 d . . . . .
N1 N 0.26391(14) 0.51749(12) 0.41762(5) 0.0348(4) Uani 1 1 d D . . . .
N2 N 0.32210(12) 0.40210(11) 0.35489(5) 0.0319(3) Uani 1 1 d D . . . .
N3 N 0.10211(13) 0.39023(11) 0.32004(4) 0.0292(3) Uani 1 1 d D . . . .
N4 N 0.04415(12) 0.50500(11) 0.38201(5) 0.0294(3) Uani 1 1 d D . . . .
C1 C 0.3218(3) 0.4311(2) 0.42774(10) 0.0367(7) Uani 0.676(4) 1 d D U P A 1
H1A H 0.270357 0.379370 0.429902 0.044 Uiso 0.676(4) 1 calc R U P A 1
H1B H 0.367779 0.437994 0.453582 0.044 Uiso 0.676(4) 1 calc R U P A 1
C2 C 0.3907(3) 0.4083(3) 0.39591(11) 0.0372(8) Uani 0.676(4) 1 d D U P A 1
H2A H 0.427844 0.347764 0.402137 0.045 Uiso 0.676(4) 1 calc R U P A 1
H2B H 0.446022 0.457552 0.395493 0.045 Uiso 0.676(4) 1 calc R U P A 1
C3 C 0.2714(2) 0.30993(18) 0.35122(10) 0.0291(6) Uani 0.676(4) 1 d D U P A 1
H3A H 0.239954 0.294910 0.375465 0.035 Uiso 0.676(4) 1 calc R U P A 1
H3B H 0.325137 0.261214 0.347488 0.035 Uiso 0.676(4) 1 calc R U P A 1
C4 C 0.1843(3) 0.3123(2) 0.31584(10) 0.0307(7) Uani 0.676(4) 1 d D U P A 1
H4A H 0.147112 0.250956 0.313202 0.037 Uiso 0.676(4) 1 calc R U P A 1
H4B H 0.217175 0.323166 0.291555 0.037 Uiso 0.676(4) 1 calc R U P A 1
C5 C 0.0235(3) 0.3558(2) 0.34373(9) 0.0282(6) Uani 0.676(4) 1 d D U P A 1
H5A H 0.059796 0.319262 0.366410 0.034 Uiso 0.676(4) 1 calc R U P A 1
H5B H -0.028272 0.314097 0.327612 0.034 Uiso 0.676(4) 1 calc R U P A 1
C6 C -0.0350(2) 0.4384(2) 0.35852(11) 0.0315(7) Uani 0.676(4) 1 d D U P A 1
H6A H -0.087222 0.415641 0.375484 0.038 Uiso 0.676(4) 1 calc R U P A 1
H6B H -0.075170 0.472174 0.335784 0.038 Uiso 0.676(4) 1 calc R U P A 1
C7 C 0.0728(3) 0.4737(3) 0.42177(11) 0.0325(8) Uani 0.676(4) 1 d D U P A 1
H7A H 0.089247 0.405724 0.421893 0.039 Uiso 0.676(4) 1 calc R U P A 1
H7B H 0.011650 0.483354 0.436655 0.039 Uiso 0.676(4) 1 calc R U P A 1
C8 C 0.1697(3) 0.5270(3) 0.44162(9) 0.0362(7) Uani 0.676(4) 1 d D U P A 1
H8A H 0.191250 0.502058 0.468624 0.043 Uiso 0.676(4) 1 calc R U P A 1
H8B H 0.151059 0.594066 0.443872 0.043 Uiso 0.676(4) 1 calc R U P A 1
C1A C 0.3694(6) 0.4553(5) 0.4192(2) 0.0378(15) Uani 0.324(4) 1 d D U P A 2
H1C H 0.428054 0.494710 0.411601 0.045 Uiso 0.324(4) 1 calc R U P A 2
H1D H 0.391340 0.433746 0.446656 0.045 Uiso 0.324(4) 1 calc R U P A 2
C2A C 0.3546(7) 0.3711(5) 0.3923(2) 0.0354(14) Uani 0.324(4) 1 d D U P A 2
H2C H 0.423074 0.336308 0.393375 0.042 Uiso 0.324(4) 1 calc R U P A 2
H2D H 0.300003 0.328393 0.400682 0.042 Uiso 0.324(4) 1 calc R U P A 2
C3A C 0.2704(5) 0.3198(4) 0.3270(2) 0.0327(13) Uani 0.324(4) 1 d D U P A 2
H3C H 0.278965 0.334151 0.299271 0.039 Uiso 0.324(4) 1 calc R U P A 2
H3D H 0.309059 0.260510 0.334484 0.039 Uiso 0.324(4) 1 calc R U P A 2
C4A C 0.1548(6) 0.3071(4) 0.3299(2) 0.0302(14) Uani 0.324(4) 1 d D U P A 2
H4C H 0.124521 0.256715 0.311720 0.036 Uiso 0.324(4) 1 calc R U P A 2
H4D H 0.145637 0.288809 0.357190 0.036 Uiso 0.324(4) 1 calc R U P A 2
C5A C -0.0134(6) 0.3915(5) 0.3334(2) 0.0310(13) Uani 0.324(4) 1 d D U P A 2
H5C H -0.058319 0.439435 0.317976 0.037 Uiso 0.324(4) 1 calc R U P A 2
H5D H -0.048094 0.329654 0.327867 0.037 Uiso 0.324(4) 1 calc R U P A 2
C6A C -0.0069(5) 0.4131(4) 0.3768(2) 0.0303(12) Uani 0.324(4) 1 d D U P A 2
H6C H -0.079485 0.414653 0.384827 0.036 Uiso 0.324(4) 1 calc R U P A 2
H6D H 0.036588 0.365155 0.392821 0.036 Uiso 0.324(4) 1 calc R U P A 2
C7A C 0.0829(7) 0.5144(6) 0.4279(2) 0.0325(15) Uani 0.324(4) 1 d D U P A 2
H7C H 0.085927 0.581635 0.435232 0.039 Uiso 0.324(4) 1 calc R U P A 2
H7D H 0.030030 0.483518 0.442547 0.039 Uiso 0.324(4) 1 calc R U P A 2
C8A C 0.1927(5) 0.4706(5) 0.44016(17) 0.0355(13) Uani 0.324(4) 1 d D U P A 2
H8C H 0.216110 0.479556 0.468815 0.043 Uiso 0.324(4) 1 calc R U P A 2
H8D H 0.190714 0.402478 0.434350 0.043 Uiso 0.324(4) 1 calc R U P A 2
C9 C 0.3224(3) 0.60428(18) 0.42739(9) 0.0651(8) Uani 1 1 d . . . . .
H9A H 0.381433 0.609265 0.411607 0.098 Uiso 1 1 calc R U . . .
H9B H 0.351451 0.604368 0.455558 0.098 Uiso 1 1 calc R U . . .
H9C H 0.273672 0.657728 0.421605 0.098 Uiso 1 1 calc R U . . .
C10 C 0.39760(19) 0.42491(19) 0.32771(8) 0.0540(6) Uani 1 1 d . . . . .
H10A H 0.359613 0.426818 0.300632 0.081 Uiso 1 1 calc R U . . .
H10B H 0.453967 0.376990 0.329599 0.081 Uiso 1 1 calc R U . . .
H10C H 0.430057 0.486301 0.334606 0.081 Uiso 1 1 calc R U . . .
C11 C 0.0632(2) 0.41788(16) 0.27955(6) 0.0472(5) Uani 1 1 d . . . . .
H11A H 0.013876 0.471077 0.279689 0.071 Uiso 1 1 calc R U . . .
H11B H 0.025402 0.365022 0.265475 0.071 Uiso 1 1 calc R U . . .
H11C H 0.124114 0.436166 0.266228 0.071 Uiso 1 1 calc R U . . .
C12 C -0.0109(2) 0.59547(17) 0.37664(7) 0.0495(6) Uani 1 1 d . . . . .
H12A H 0.037713 0.645431 0.387808 0.074 Uiso 1 1 calc R U . . .
H12B H -0.074643 0.594554 0.390156 0.074 Uiso 1 1 calc R U . . .
H12C H -0.032624 0.607047 0.348373 0.074 Uiso 1 1 calc R U . . .
C13 C 0.27582(16) 0.65675(13) 0.25207(6) 0.0314(4) Uani 1 1 d . . . . .
C14 C 0.17183(15) 0.69554(12) 0.25114(5) 0.0294(4) Uani 1 1 d . . . . .
C15 C 0.17884(15) 0.77122(12) 0.27854(5) 0.0292(4) Uani 1 1 d . . . . .
C16 C 0.28787(16) 0.77906(13) 0.29639(6) 0.0316(4) Uani 1 1 d . . . . .
C17 C 0.34760(16) 0.70736(13) 0.27991(6) 0.0335(4) Uani 1 1 d . . . . .
C18 C 0.3053(2) 0.57558(14) 0.22743(7) 0.0429(5) Uani 1 1 d . . . . .
H18A H 0.380030 0.557457 0.236155 0.064 Uiso 1 1 calc R U . . .
H18B H 0.296978 0.594241 0.199560 0.064 Uiso 1 1 calc R U . . .
H18C H 0.258002 0.522263 0.230569 0.064 Uiso 1 1 calc R U . . .
C19 C 0.07164(18) 0.66407(15) 0.22514(6) 0.0400(5) Uani 1 1 d . . . . .
H19A H 0.081795 0.600150 0.215756 0.060 Uiso 1 1 calc R U . . .
H19B H 0.056845 0.706470 0.202441 0.060 Uiso 1 1 calc R U . . .
H19C H 0.011007 0.665086 0.240278 0.060 Uiso 1 1 calc R U . . .
C20 C 0.08667(17) 0.83295(14) 0.28604(7) 0.0395(5) Uani 1 1 d . . . . .
H20A H 0.021875 0.794677 0.285868 0.059 Uiso 1 1 calc R U . . .
H20B H 0.074090 0.880799 0.265307 0.059 Uiso 1 1 calc R U . . .
H20C H 0.104072 0.863547 0.311841 0.059 Uiso 1 1 calc R U . . .
C21 C 0.3334(2) 0.85227(15) 0.32570(7) 0.0435(5) Uani 1 1 d . . . . .
H21A H 0.387139 0.823454 0.345651 0.065 Uiso 1 1 calc R U . . .
H21B H 0.275546 0.879075 0.338613 0.065 Uiso 1 1 calc R U . . .
H21C H 0.367188 0.902023 0.311949 0.065 Uiso 1 1 calc R U . . .
C22 C 0.46660(18) 0.69158(18) 0.28969(8) 0.0501(6) Uani 1 1 d . . . . .
H22A H 0.503631 0.723014 0.269961 0.075 Uiso 1 1 calc R U . . .
H22B H 0.481715 0.624131 0.289537 0.075 Uiso 1 1 calc R U . . .
H22C H 0.491989 0.717302 0.315948 0.075 Uiso 1 1 calc R U . . .
C23 C 0.71787(12) 0.31191(12) 0.40191(5) 0.0231(3) Uani 1 1 d . . . . .
C24 C 0.70406(13) 0.30700(12) 0.36041(5) 0.0250(3) Uani 1 1 d . . . . .
H24 H 0.706339 0.247139 0.348321 0.030 Uiso 1 1 calc R U . . .
C25 C 0.68713(14) 0.38602(13) 0.33605(5) 0.0289(4) Uani 1 1 d . . . . .
C26 C 0.68099(13) 0.47371(13) 0.35350(6) 0.0303(4) Uani 1 1 d . . . . .
H26 H 0.669348 0.527973 0.337309 0.036 Uiso 1 1 calc R U . . .
C27 C 0.69174(13) 0.48275(13) 0.39448(6) 0.0289(4) Uani 1 1 d . . . . .
C28 C 0.71108(13) 0.40245(13) 0.41769(5) 0.0262(3) Uani 1 1 d . . . . .
H28 H 0.720149 0.409282 0.445626 0.031 Uiso 1 1 calc R U . . .
C29 C 0.67581(18) 0.37627(16) 0.29166(6) 0.0404(5) Uani 1 1 d . . . . .
H29A H 0.745648 0.386913 0.282826 0.061 Uiso 1 1 calc R U . . .
H29B H 0.624031 0.422596 0.279314 0.061 Uiso 1 1 calc R U . . .
H29C H 0.650388 0.312982 0.284021 0.061 Uiso 1 1 calc R U . . .
C30 C 0.67969(16) 0.57779(14) 0.41291(7) 0.0395(5) Uani 1 1 d . . . . .
H30A H 0.722828 0.623993 0.400860 0.059 Uiso 1 1 calc R U . . .
H30B H 0.704413 0.574401 0.441393 0.059 Uiso 1 1 calc R U . . .
H30C H 0.604024 0.596650 0.408451 0.059 Uiso 1 1 calc R U . . .
C31 C 0.77537(13) 0.12596(12) 0.41068(5) 0.0244(3) Uani 1 1 d . . . . .
C32 C 0.85673(13) 0.13260(12) 0.38652(5) 0.0249(3) Uani 1 1 d . . . . .
H32 H 0.878906 0.193237 0.379424 0.030 Uiso 1 1 calc R U . . .
C33 C 0.90660(14) 0.05443(13) 0.37242(5) 0.0288(4) Uani 1 1 d . . . . .
C34 C 0.87485(15) -0.03475(14) 0.38270(6) 0.0326(4) Uani 1 1 d . . . . .
H34 H 0.907513 -0.088507 0.373051 0.039 Uiso 1 1 calc R U . . .
C35 C 0.79565(15) -0.04587(13) 0.40697(6) 0.0344(4) Uani 1 1 d . . . . .
C36 C 0.74822(14) 0.03416(13) 0.42048(6) 0.0299(4) Uani 1 1 d . . . . .
H36 H 0.694645 0.026110 0.437214 0.036 Uiso 1 1 calc R U . . .
C37 C 0.99318(16) 0.06662(15) 0.34623(6) 0.0373(4) Uani 1 1 d . . . . .
H37A H 0.973941 0.118589 0.327809 0.056 Uiso 1 1 calc R U . . .
H37B H 0.999899 0.008730 0.331291 0.056 Uiso 1 1 calc R U . . .
H37C H 1.061741 0.080419 0.362638 0.056 Uiso 1 1 calc R U . . .
C38 C 0.76098(18) -0.14264(15) 0.41804(9) 0.0507(6) Uani 1 1 d . . . . .
H38A H 0.791875 -0.189672 0.402009 0.076 Uiso 1 1 calc R U . . .
H38B H 0.682450 -0.146849 0.413202 0.076 Uiso 1 1 calc R U . . .
H38C H 0.786106 -0.154173 0.446102 0.076 Uiso 1 1 calc R U . . .
C39 C 0.80189(13) 0.23165(12) 0.47273(5) 0.0240(3) Uani 1 1 d . . . . .
C40 C 0.89484(13) 0.28706(12) 0.47719(5) 0.0247(3) Uani 1 1 d . . . . .
H40 H 0.908010 0.325782 0.455752 0.030 Uiso 1 1 calc R U . . .
C41 C 0.96900(13) 0.28799(13) 0.51169(5) 0.0265(3) Uani 1 1 d . . . . .
C42 C 0.94928(14) 0.23271(13) 0.54355(5) 0.0282(4) Uani 1 1 d . . . . .
H42 H 0.999498 0.232175 0.567082 0.034 Uiso 1 1 calc R U . . .
C43 C 0.85636(14) 0.17808(13) 0.54119(5) 0.0286(4) Uani 1 1 d . . . . .
C44 C 0.78589(13) 0.17782(13) 0.50605(5) 0.0275(4) Uani 1 1 d . . . . .
H44 H 0.723683 0.139406 0.504362 0.033 Uiso 1 1 calc R U . . .
C45 C 1.06993(15) 0.34614(14) 0.51425(6) 0.0329(4) Uani 1 1 d . . . . .
H45A H 1.110857 0.327492 0.493140 0.049 Uiso 1 1 calc R U . . .
H45B H 1.113706 0.336040 0.539984 0.049 Uiso 1 1 calc R U . . .
H45C H 1.050801 0.412679 0.511295 0.049 Uiso 1 1 calc R U . . .
C46 C 0.83256(16) 0.12201(16) 0.57664(6) 0.0379(4) Uani 1 1 d . . . . .
H46A H 0.801562 0.163437 0.594944 0.057 Uiso 1 1 calc R U . . .
H46B H 0.899268 0.094474 0.590087 0.057 Uiso 1 1 calc R U . . .
H46C H 0.781463 0.071852 0.567805 0.057 Uiso 1 1 calc R U . . .
C47 C 0.59834(13) 0.20103(12) 0.43666(5) 0.0232(3) Uani 1 1 d . . . . .
C48 C 0.55444(14) 0.24394(13) 0.46772(5) 0.0284(4) Uani 1 1 d . . . . .
H48 H 0.600137 0.281044 0.486099 0.034 Uiso 1 1 calc R U . . .
C49 C 0.44687(14) 0.23468(15) 0.47289(6) 0.0339(4) Uani 1 1 d . . . . .
C50 C 0.38002(14) 0.18097(15) 0.44601(6) 0.0330(4) Uani 1 1 d . . . . .
H50 H 0.306792 0.173289 0.449337 0.040 Uiso 1 1 calc R U . . .
C51 C 0.41864(14) 0.13797(12) 0.41412(6) 0.0286(4) Uani 1 1 d . . . . .
C52 C 0.52679(13) 0.14940(12) 0.40997(5) 0.0250(3) Uani 1 1 d . . . . .
H52 H 0.552802 0.120825 0.388051 0.030 Uiso 1 1 calc R U . . .
C53 C 0.40518(18) 0.2809(2) 0.50780(7) 0.0548(7) Uani 1 1 d . . . . .
H53A H 0.327285 0.289484 0.501739 0.082 Uiso 1 1 calc R U . . .
H53B H 0.439829 0.342153 0.512951 0.082 Uiso 1 1 calc R U . . .
H53C H 0.421533 0.241013 0.531231 0.082 Uiso 1 1 calc R U . . .
C54 C 0.34591(16) 0.07822(15) 0.38518(7) 0.0388(4) Uani 1 1 d . . . . .
H54A H 0.350924 0.012598 0.393816 0.058 Uiso 1 1 calc R U . . .
H54B H 0.368042 0.083398 0.358883 0.058 Uiso 1 1 calc R U . . .
H54C H 0.271612 0.099920 0.384074 0.058 Uiso 1 1 calc R U . . .
B1 B 0.72400(14) 0.21839(14) 0.43013(6) 0.0230(4) Uani 1 1 d . . . . .
N5 N 1.11101(12) 0.21451(12) 0.42767(5) 0.0349(4) Uani 1 1 d . . . . .
C55 C 1.07921(14) 0.15564(14) 0.44561(6) 0.0297(4) Uani 1 1 d . . . . .
C56 C 1.04016(15) 0.08056(13) 0.46897(6) 0.0317(4) Uani 1 1 d . . . . .
H56A H 0.995609 0.037287 0.451381 0.048 Uiso 1 1 calc R U . . .
H56B H 0.997283 0.107575 0.487995 0.048 Uiso 1 1 calc R U . . .
H56C H 1.101387 0.046430 0.483197 0.048 Uiso 1 1 calc R U . . .
N6 N 0.5351(4) 0.1296(4) 0.57218(15) 0.0641(12) Uani 0.5 1 d . . P B -1
C57 C 0.5214(4) 0.0821(4) 0.54526(16) 0.0484(11) Uani 0.5 1 d . . P B -1
C58 C 0.5027(6) 0.0228(4) 0.51129(17) 0.0696(17) Uani 0.5 1 d . . P B -1
H58A H 0.547636 0.043424 0.491691 0.104 Uiso 0.5 1 calc R U P B -1
H58B H 0.426885 0.026464 0.499824 0.104 Uiso 0.5 1 calc R U P B -1
H58C H 0.520766 -0.042075 0.519043 0.104 Uiso 0.5 1 calc R U P B -1
C59 C 0.7181(4) 0.1800(4) 0.20921(16) 0.0818(18) Uani 0.628(7) 1 d D . P C 1
H59A H 0.774910 0.223709 0.204370 0.123 Uiso 0.628(7) 1 calc R U P C 1
H59B H 0.703204 0.136588 0.186851 0.123 Uiso 0.628(7) 1 calc R U P C 1
H59C H 0.652784 0.215194 0.212189 0.123 Uiso 0.628(7) 1 calc R U P C 1
C60 C 0.7525(7) 0.1275(5) 0.24493(17) 0.0824(19) Uani 0.628(7) 1 d D . P C 1
H60A H 0.820043 0.094773 0.241554 0.099 Uiso 0.628(7) 1 calc R U P C 1
H60B H 0.769858 0.173012 0.266774 0.099 Uiso 0.628(7) 1 calc R U P C 1
C61 C 0.6849(4) 0.0636(4) 0.25648(16) 0.0462(12) Uani 0.628(7) 1 d D . P C 1
H61A H 0.671763 0.015281 0.235542 0.055 Uiso 0.628(7) 1 calc R U P C 1
H61B H 0.615494 0.095158 0.258027 0.055 Uiso 0.628(7) 1 calc R U P C 1
C62 C 0.7173(5) 0.0165(5) 0.29349(17) 0.087(2) Uani 0.628(7) 1 d D . P C 1
H62A H 0.720177 0.063197 0.315050 0.104 Uiso 0.628(7) 1 calc R U P C 1
H62B H 0.790925 -0.008107 0.293545 0.104 Uiso 0.628(7) 1 calc R U P C 1
C63 C 0.6469(6) -0.0625(7) 0.30245(19) 0.117(3) Uani 0.628(7) 1 d D . P C 1
H63A H 0.675285 -0.089969 0.328091 0.176 Uiso 0.628(7) 1 calc R U P C 1
H63B H 0.574054 -0.038925 0.303360 0.176 Uiso 0.628(7) 1 calc R U P C 1
H63C H 0.644979 -0.110407 0.281802 0.176 Uiso 0.628(7) 1 calc R U P C 1
C59A C 0.7885(14) 0.1433(12) 0.2627(5) 0.148(6) Uani 0.372(7) 1 d D . P C 2
H59D H 0.812212 0.196171 0.247729 0.222 Uiso 0.372(7) 1 calc R U P C 2
H59E H 0.774434 0.165225 0.288643 0.222 Uiso 0.372(7) 1 calc R U P C 2
H59F H 0.844618 0.095145 0.266105 0.222 Uiso 0.372(7) 1 calc R U P C 2
C60A C 0.6864(12) 0.1020(11) 0.2402(5) 0.154(7) Uani 0.372(7) 1 d D . P C 2
H60C H 0.627820 0.148990 0.236721 0.185 Uiso 0.372(7) 1 calc R U P C 2
H60D H 0.698571 0.078344 0.214001 0.185 Uiso 0.372(7) 1 calc R U P C 2
C61A C 0.6640(14) 0.0321(12) 0.2637(5) 0.127(6) Uani 0.372(7) 1 d D . P C 2
H61C H 0.709151 -0.020729 0.256890 0.153 Uiso 0.372(7) 1 calc R U P C 2
H61D H 0.589183 0.014238 0.253466 0.153 Uiso 0.372(7) 1 calc R U P C 2
C62A C 0.6693(17) 0.0272(11) 0.3047(5) 0.147(7) Uani 0.372(7) 1 d D . P C 2
H62C H 0.745866 0.015600 0.314766 0.177 Uiso 0.372(7) 1 calc R U P C 2
H62D H 0.653741 0.091577 0.313163 0.177 Uiso 0.372(7) 1 calc R U P C 2
C63A C 0.6147(11) -0.0290(12) 0.3255(6) 0.151(7) Uani 0.372(7) 1 d D . P C 2
H63D H 0.635296 -0.016486 0.353778 0.226 Uiso 0.372(7) 1 calc R U P C 2
H63E H 0.537578 -0.017648 0.318288 0.226 Uiso 0.372(7) 1 calc R U P C 2
H63F H 0.630820 -0.094545 0.319911 0.226 Uiso 0.372(7) 1 calc R U P C 2

loop_
_atom_site_aniso_label
_atom_site_aniso_U_11
_atom_site_aniso_U_22
_atom_site_aniso_U_33
_atom_site_aniso_U_23
_atom_site_aniso_U_13
_atom_site_aniso_U_12
Zn1 0.02281(13) 0.01771(12) 0.02907(13) 0.00191(8) 0.00799(9) -0.00032(8)
Zn2 0.03963(16) 0.02107(14) 0.03829(15) 0.00672(9) 0.01432(11) -0.00168(9)
N1 0.0358(9) 0.0278(8) 0.0390(9) -0.0032(7) -0.0008(7) -0.0026(7)
N2 0.0258(7) 0.0239(7) 0.0491(9) 0.0044(7) 0.0157(7) 0.0027(6)
N3 0.0348(8) 0.0252(7) 0.0284(7) 0.0000(6) 0.0080(6) -0.0040(6)
N4 0.0269(7) 0.0250(8) 0.0386(8) -0.0008(6) 0.0124(6) 0.0028(6)
C1 0.0361(18) 0.0337(17) 0.0376(16) 0.0005(13) -0.0045(14) 0.0050(14)
C2 0.0245(16) 0.0326(19) 0.0527(19) 0.0042(16) -0.0007(14) 0.0027(13)
C3 0.0296(13) 0.0205(12) 0.0397(17) 0.0012(12) 0.0137(12) 0.0052(10)
C4 0.0384(19) 0.0244(14) 0.0319(17) -0.0018(13) 0.0142(13) 0.0029(13)
C5 0.0258(15) 0.0233(15) 0.0359(15) 0.0005(12) 0.0055(12) -0.0055(12)
C6 0.0228(14) 0.0311(16) 0.0417(18) 0.0009(14) 0.0087(13) -0.0012(12)
C7 0.0367(16) 0.0309(18) 0.0328(16) 0.0011(15) 0.0154(12) 0.0058(16)
C8 0.0455(17) 0.0334(17) 0.0297(14) -0.0054(12) 0.0057(12) 0.0075(14)
C1A 0.032(3) 0.035(3) 0.044(3) 0.005(3) -0.005(3) 0.004(3)
C2A 0.031(3) 0.029(3) 0.047(3) 0.005(3) 0.006(3) 0.010(3)
C3A 0.037(3) 0.021(2) 0.044(3) -0.008(2) 0.019(3) 0.000(2)
C4A 0.039(3) 0.018(2) 0.036(3) -0.004(3) 0.012(3) -0.005(2)
C5A 0.027(3) 0.026(3) 0.041(3) 0.003(3) 0.009(2) -0.005(2)
C6A 0.023(3) 0.028(3) 0.042(3) 0.006(2) 0.014(2) -0.003(2)
C7A 0.043(3) 0.026(3) 0.031(3) 0.000(3) 0.015(3) 0.006(3)
C8A 0.045(3) 0.035(3) 0.028(3) 0.004(2) 0.010(2) 0.001(3)
C9 0.0809(19) 0.0372(13) 0.0683(17) -0.0093(12) -0.0205(14) -0.0162(13)
C10 0.0385(12) 0.0568(14) 0.0746(16) 0.0225(13) 0.0353(12) 0.0165(10)
C11 0.0676(15) 0.0378(11) 0.0331(10) -0.0001(9) -0.0039(10) -0.0061(10)
C12 0.0502(13) 0.0461(13) 0.0573(13) 0.0108(11) 0.0251(11) 0.0251(11)
C13 0.0399(10) 0.0230(8) 0.0354(9) 0.0042(7) 0.0192(8) -0.0009(7)
C14 0.0363(9) 0.0217(8) 0.0321(9) 0.0049(7) 0.0116(7) -0.0034(7)
C15 0.0373(10) 0.0192(8) 0.0338(9) 0.0051(7) 0.0145(7) 0.0001(7)
C16 0.0403(10) 0.0213(8) 0.0353(9) 0.0033(7) 0.0121(8) -0.0054(7)
C17 0.0345(10) 0.0266(9) 0.0421(10) 0.0094(8) 0.0149(8) -0.0014(7)
C18 0.0583(13) 0.0278(10) 0.0485(12) 0.0005(9) 0.0282(10) 0.0020(9)
C19 0.0442(11) 0.0354(10) 0.0409(11) 0.0031(9) 0.0078(9) -0.0100(9)
C20 0.0439(11) 0.0262(9) 0.0526(12) 0.0059(9) 0.0212(9) 0.0053(8)
C21 0.0569(13) 0.0314(10) 0.0421(11) 0.0002(8) 0.0072(10) -0.0140(9)
C22 0.0353(11) 0.0449(13) 0.0718(16) 0.0178(11) 0.0134(10) -0.0007(9)
C23 0.0146(7) 0.0250(8) 0.0309(8) 0.0012(7) 0.0072(6) 0.0007(6)
C24 0.0196(7) 0.0239(8) 0.0322(8) 0.0002(7) 0.0056(6) -0.0007(6)
C25 0.0210(8) 0.0309(9) 0.0343(9) 0.0044(7) 0.0027(7) -0.0034(7)
C26 0.0200(8) 0.0255(9) 0.0445(10) 0.0084(7) 0.0017(7) -0.0012(7)
C27 0.0165(7) 0.0249(9) 0.0461(10) -0.0005(7) 0.0070(7) 0.0002(6)
C28 0.0189(7) 0.0283(9) 0.0327(9) -0.0012(7) 0.0085(6) 0.0009(6)
C29 0.0461(12) 0.0404(11) 0.0331(10) 0.0087(8) -0.0002(8) -0.0049(9)
C30 0.0305(9) 0.0275(10) 0.0610(13) -0.0052(9) 0.0086(9) 0.0034(8)
C31 0.0189(7) 0.0258(8) 0.0293(8) 0.0024(7) 0.0056(6) 0.0021(6)
C32 0.0216(8) 0.0249(8) 0.0294(8) 0.0020(7) 0.0074(6) 0.0024(6)
C33 0.0238(8) 0.0302(9) 0.0334(9) -0.0009(7) 0.0071(7) 0.0052(7)
C34 0.0269(9) 0.0269(9) 0.0444(10) -0.0032(8) 0.0066(8) 0.0070(7)
C35 0.0247(8) 0.0244(9) 0.0542(12) 0.0064(8) 0.0064(8) 0.0024(7)
C36 0.0214(8) 0.0277(9) 0.0424(10) 0.0066(8) 0.0107(7) 0.0023(7)
C37 0.0343(10) 0.0396(11) 0.0415(10) -0.0018(8) 0.0176(8) 0.0086(8)
C38 0.0360(11) 0.0264(10) 0.0928(19) 0.0107(11) 0.0199(12) 0.0033(8)
C39 0.0183(7) 0.0253(8) 0.0299(8) 0.0005(7) 0.0089(6) 0.0053(6)
C40 0.0216(8) 0.0259(8) 0.0283(8) 0.0009(7) 0.0093(6) 0.0038(6)
C41 0.0214(8) 0.0270(8) 0.0322(8) -0.0040(7) 0.0077(7) 0.0037(7)
C42 0.0242(8) 0.0328(9) 0.0277(8) -0.0019(7) 0.0041(6) 0.0086(7)
C43 0.0245(8) 0.0316(9) 0.0317(9) 0.0052(7) 0.0105(7) 0.0097(7)
C44 0.0196(8) 0.0310(9) 0.0335(9) 0.0046(7) 0.0095(7) 0.0030(7)
C45 0.0262(9) 0.0374(10) 0.0351(9) -0.0044(8) 0.0039(7) -0.0026(8)
C46 0.0328(10) 0.0478(12) 0.0350(10) 0.0128(9) 0.0110(8) 0.0082(9)
C47 0.0194(7) 0.0233(8) 0.0282(8) 0.0063(6) 0.0075(6) 0.0033(6)
C48 0.0206(8) 0.0357(9) 0.0297(8) 0.0011(7) 0.0064(6) 0.0031(7)
C49 0.0230(8) 0.0484(11) 0.0323(9) 0.0074(8) 0.0107(7) 0.0083(8)
C50 0.0169(8) 0.0432(11) 0.0402(10) 0.0148(8) 0.0079(7) 0.0039(7)
C51 0.0221(8) 0.0274(9) 0.0359(9) 0.0113(7) 0.0021(7) 0.0000(7)
C52 0.0231(8) 0.0215(8) 0.0313(8) 0.0058(6) 0.0072(6) 0.0015(6)
C53 0.0308(10) 0.091(2) 0.0467(12) -0.0071(13) 0.0198(9) 0.0085(12)
C54 0.0294(9) 0.0348(10) 0.0505(12) 0.0078(9) 0.0002(8) -0.0082(8)
B1 0.0180(8) 0.0245(9) 0.0280(9) 0.0009(7) 0.0086(7) 0.0016(7)
N5 0.0221(7) 0.0385(9) 0.0459(9) 0.0065(7) 0.0104(6) 0.0028(6)
C55 0.0199(8) 0.0328(9) 0.0371(9) -0.0015(8) 0.0067(7) 0.0056(7)
C56 0.0301(9) 0.0296(9) 0.0371(9) 0.0035(8) 0.0104(7) 0.0043(7)
N6 0.054(3) 0.081(3) 0.056(3) 0.017(3) 0.002(2) 0.019(2)
C57 0.035(2) 0.057(3) 0.052(3) 0.026(2) 0.0039(19) 0.005(2)
C58 0.098(4) 0.053(4) 0.055(4) 0.023(2) 0.000(4) -0.003(3)
C59 0.055(3) 0.096(4) 0.093(4) -0.030(3) 0.004(2) 0.012(3)
C60 0.098(5) 0.071(3) 0.074(4) -0.041(3) -0.002(3) 0.022(3)
C61 0.0194(18) 0.047(3) 0.069(3) -0.023(2) -0.0078(19) 0.0014(17)
C62 0.071(4) 0.120(5) 0.065(3) -0.043(3) -0.004(3) 0.017(3)
C63 0.077(4) 0.207(9) 0.068(4) -0.027(4) 0.014(3) -0.057(5)
C59A 0.195(17) 0.146(15) 0.127(13) 0.038(11) 0.102(12) 0.060(10)
C60A 0.136(11) 0.090(11) 0.273(18) -0.026(10) 0.154(12) 0.035(9)
C61A 0.083(11) 0.137(14) 0.150(12) -0.028(10) -0.023(9) 0.050(8)
C62A 0.175(18) 0.100(10) 0.146(11) -0.042(9) -0.048(11) 0.043(10)
C63A 0.081(9) 0.122(12) 0.222(17) 0.010(11) -0.071(10) 0.029(8)

loop_
_atom_type_symbol
_atom_type_description
_atom_type_scat_dispersion_real
_atom_type_scat_dispersion_imag
_atom_type_scat_source
C C 0.0181 0.0091 'International Tables Vol C Tables 4.2.6.8 and 6.1.1.4'
H H 0.0000 0.0000 'International Tables Vol C Tables 4.2.6.8 and 6.1.1.4'
B B 0.0090 0.0039 'International Tables Vol C Tables 4.2.6.8 and 6.1.1.4'
N N 0.0311 0.0180 'International Tables Vol C Tables 4.2.6.8 and 6.1.1.4'
Zn Zn -1.5491 0.6778 'International Tables Vol C Tables 4.2.6.8 and 6.1.1.4'

loop_
_geom_angle_atom_site_label_1
_geom_angle_atom_site_label_2
_geom_angle_atom_site_label_3
_geom_angle
_geom_angle_site_symmetry_1
_geom_angle_site_symmetry_3
_geom_angle_publ_flag
N1 Zn1 Zn2 115.79(4) . . ?
N1 Zn1 N3 130.33(6) . . ?
N2 Zn1 Zn2 112.12(4) . . ?
N2 Zn1 N1 80.40(6) . . ?
N2 Zn1 N3 79.46(6) . . ?
N2 Zn1 N4 129.85(6) . . ?
N3 Zn1 Zn2 113.83(4) . . ?
N4 Zn1 Zn2 117.99(4) . . ?
N4 Zn1 N1 79.98(6) . . ?
N4 Zn1 N3 79.16(6) . . ?
C13 Zn2 Zn1 133.95(5) . . ?
C14 Zn2 Zn1 140.21(5) . . ?
C14 Zn2 C13 35.34(7) . . ?
C14 Zn2 C17 59.25(7) . . ?
C15 Zn2 Zn1 157.20(5) . . ?
C15 Zn2 C13 59.53(6) . . ?
C15 Zn2 C14 36.06(6) . . ?
C15 Zn2 C16 36.35(7) . . ?
C15 Zn2 C17 60.02(7) . . ?
C16 Zn2 Zn1 159.78(5) . . ?
C16 Zn2 C13 59.45(7) . . ?
C16 Zn2 C14 59.99(7) . . ?
C16 Zn2 C17 36.08(7) . . ?
C17 Zn2 Zn1 142.58(5) . . ?
C17 Zn2 C13 35.19(7) . . ?
C1 N1 Zn1 107.48(15) . . ?
C1 N1 C8 110.3(2) . . ?
C1 N1 C9 116.6(2) . . ?
C8 N1 Zn1 106.91(14) . . ?
C1A N1 Zn1 102.5(3) . . ?
C8A N1 Zn1 107.5(3) . . ?
C8A N1 C1A 107.8(4) . . ?
C8A N1 C9 127.6(4) . . ?
C9 N1 Zn1 113.23(15) . . ?
C9 N1 C8 101.8(2) . . ?
C9 N1 C1A 94.2(3) . . ?
C2 N2 Zn1 106.90(16) . . ?
C3 N2 Zn1 107.52(13) . . ?
C3 N2 C2 108.2(2) . . ?
C2A N2 Zn1 111.0(3) . . ?
C2A N2 C3A 111.5(5) . . ?
C2A N2 C10 122.4(4) . . ?
C3A N2 Zn1 104.8(2) . . ?
C10 N2 Zn1 112.42(13) . . ?
C10 N2 C2 103.6(2) . . ?
C10 N2 C3 117.6(2) . . ?
C10 N2 C3A 91.8(3) . . ?
C4 N3 Zn1 106.76(15) . . ?
C5 N3 Zn1 107.52(14) . . ?
C5 N3 C4 109.2(2) . . ?
C5 N3 C11 117.3(2) . . ?
C4A N3 Zn1 108.9(3) . . ?
C4A N3 C5A 111.7(4) . . ?
C4A N3 C11 123.5(4) . . ?
C5A N3 Zn1 105.1(2) . . ?
C11 N3 Zn1 111.32(12) . . ?
C11 N3 C4 104.31(19) . . ?
C11 N3 C5A 94.1(3) . . ?
C6 N4 Zn1 108.21(14) . . ?
C7 N4 Zn1 107.65(17) . . ?
C7 N4 C6 111.5(2) . . ?
C7 N4 C12 116.5(2) . . ?
C6A N4 Zn1 110.4(2) . . ?
C6A N4 C7A 105.4(4) . . ?
C6A N4 C12 125.7(3) . . ?
C7A N4 Zn1 105.5(3) . . ?
C12 N4 Zn1 109.91(13) . . ?
C12 N4 C6 102.8(2) . . ?
C12 N4 C7A 97.1(3) . . ?
N1 C1 H1A 109.8 . . ?
N1 C1 H1B 109.8 . . ?
N1 C1 C2 109.2(3) . . ?
H1A C1 H1B 108.3 . . ?
C2 C1 H1A 109.8 . . ?
C2 C1 H1B 109.8 . . ?
N2 C2 H2A 109.4 . . ?
N2 C2 H2B 109.4 . . ?
C1 C2 N2 111.1(2) . . ?
C1 C2 H2A 109.4 . . ?
C1 C2 H2B 109.4 . . ?
H2A C2 H2B 108.0 . . ?
N2 C3 H3A 110.1 . . ?
N2 C3 H3B 110.1 . . ?
N2 C3 C4 107.9(2) . . ?
H3A C3 H3B 108.4 . . ?
C4 C3 H3A 110.1 . . ?
C4 C3 H3B 110.1 . . ?
N3 C4 H4A 109.4 . . ?
N3 C4 H4B 109.4 . . ?
C3 C4 N3 111.2(2) . . ?
C3 C4 H4A 109.4 . . ?
C3 C4 H4B 109.4 . . ?
H4A C4 H4B 108.0 . . ?
N3 C5 H5A 109.9 . . ?
N3 C5 H5B 109.9 . . ?
N3 C5 C6 109.0(3) . . ?
H5A C5 H5B 108.3 . . ?
C6 C5 H5A 109.9 . . ?
C6 C5 H5B 109.9 . . ?
N4 C6 H6A 109.6 . . ?
N4 C6 H6B 109.6 . . ?
C5 C6 N4 110.4(2) . . ?
C5 C6 H6A 109.6 . . ?
C5 C6 H6B 109.6 . . ?
H6A C6 H6B 108.1 . . ?
N4 C7 H7A 109.6 . . ?
N4 C7 H7B 109.6 . . ?
N4 C7 C8 110.4(3) . . ?
H7A C7 H7B 108.1 . . ?
C8 C7 H7A 109.6 . . ?
C8 C7 H7B 109.6 . . ?
N1 C8 H8A 109.6 . . ?
N1 C8 H8B 109.6 . . ?
C7 C8 N1 110.4(2) . . ?
C7 C8 H8A 109.6 . . ?
C7 C8 H8B 109.6 . . ?
H8A C8 H8B 108.1 . . ?
N1 C1A H1C 109.0 . . ?
N1 C1A H1D 109.0 . . ?
H1C C1A H1D 107.8 . . ?
C2A C1A N1 113.1(5) . . ?
C2A C1A H1C 109.0 . . ?
C2A C1A H1D 109.0 . . ?
N2 C2A C1A 108.0(6) . . ?
N2 C2A H2C 110.1 . . ?
N2 C2A H2D 110.1 . . ?
C1A C2A H2C 110.1 . . ?
C1A C2A H2D 110.1 . . ?
H2C C2A H2D 108.4 . . ?
N2 C3A H3C 109.3 . . ?
N2 C3A H3D 109.3 . . ?
H3C C3A H3D 107.9 . . ?
C4A C3A N2 111.8(5) . . ?
C4A C3A H3C 109.3 . . ?
C4A C3A H3D 109.3 . . ?
N3 C4A C3A 108.8(5) . . ?
N3 C4A H4C 109.9 . . ?
N3 C4A H4D 109.9 . . ?
C3A C4A H4C 109.9 . . ?
C3A C4A H4D 109.9 . . ?
H4C C4A H4D 108.3 . . ?
N3 C5A H5C 109.4 . . ?
N3 C5A H5D 109.4 . . ?
H5C C5A H5D 108.0 . . ?
C6A C5A N3 111.2(5) . . ?
C6A C5A H5C 109.4 . . ?
C6A C5A H5D 109.4 . . ?
N4 C6A C5A 105.4(5) . . ?
N4 C6A H6C 110.7 . . ?
N4 C6A H6D 110.7 . . ?
C5A C6A H6C 110.7 . . ?
C5A C6A H6D 110.7 . . ?
H6C C6A H6D 108.8 . . ?
N4 C7A H7C 109.1 . . ?
N4 C7A H7D 109.1 . . ?
H7C C7A H7D 107.9 . . ?
C8A C7A N4 112.3(5) . . ?
C8A C7A H7C 109.1 . . ?
C8A C7A H7D 109.1 . . ?
N1 C8A C7A 105.9(5) . . ?
N1 C8A H8C 110.6 . . ?
N1 C8A H8D 110.6 . . ?
C7A C8A H8C 110.6 . . ?
C7A C8A H8D 110.6 . . ?
H8C C8A H8D 108.7 . . ?
N1 C9 H9A 109.5 . . ?
N1 C9 H9B 109.5 . . ?
N1 C9 H9C 109.5 . . ?
H9A C9 H9B 109.5 . . ?
H9A C9 H9C 109.5 . . ?
H9B C9 H9C 109.5 . . ?
N2 C10 H10A 109.5 . . ?
N2 C10 H10B 109.5 . . ?
N2 C10 H10C 109.5 . . ?
H10A C10 H10B 109.5 . . ?
H10A C10 H10C 109.5 . . ?
H10B C10 H10C 109.5 . . ?
N3 C11 H11A 109.5 . . ?
N3 C11 H11B 109.5 . . ?
N3 C11 H11C 109.5 . . ?
H11A C11 H11B 109.5 . . ?
H11A C11 H11C 109.5 . . ?
H11B C11 H11C 109.5 . . ?
N4 C12 H12A 109.5 . . ?
N4 C12 H12B 109.5 . . ?
N4 C12 H12C 109.5 . . ?
H12A C12 H12B 109.5 . . ?
H12A C12 H12C 109.5 . . ?
H12B C12 H12C 109.5 . . ?
C14 C13 Zn2 71.12(10) . . ?
C14 C13 C18 125.88(19) . . ?
C17 C13 Zn2 71.60(11) . . ?
C17 C13 C14 108.44(16) . . ?
C17 C13 C18 125.69(19) . . ?
C18 C13 Zn2 123.37(13) . . ?
C13 C14 Zn2 73.55(11) . . ?
C13 C14 C15 108.05(17) . . ?
C13 C14 C19 126.23(18) . . ?
C15 C14 Zn2 70.48(10) . . ?
C15 C14 C19 125.71(18) . . ?
C19 C14 Zn2 122.74(12) . . ?
C14 C15 Zn2 73.46(10) . . ?
C14 C15 C16 107.93(16) . . ?
C14 C15 C20 125.25(18) . . ?
C16 C15 Zn2 72.24(10) . . ?
C16 C15 C20 126.81(18) . . ?
C20 C15 Zn2 121.34(12) . . ?
C15 C16 Zn2 71.41(10) . . ?
C15 C16 C17 107.63(17) . . ?
C15 C16 C21 126.39(18) . . ?
C17 C16 Zn2 73.43(10) . . ?
C17 C16 C21 125.92(19) . . ?
C21 C16 Zn2 123.06(13) . . ?
C13 C17 Zn2 73.21(10) . . ?
C13 C17 C16 107.96(17) . . ?
C13 C17 C22 126.48(19) . . ?
C16 C17 Zn2 70.49(10) . . ?
C16 C17 C22 125.5(2) . . ?
C22 C17 Zn2 123.57(14) . . ?
C13 C18 H18A 109.5 . . ?
C13 C18 H18B 109.5 . . ?
C13 C18 H18C 109.5 . . ?
H18A C18 H18B 109.5 . . ?
H18A C18 H18C 109.5 . . ?
H18B C18 H18C 109.5 . . ?
C14 C19 H19A 109.5 . . ?
C14 C19 H19B 109.5 . . ?
C14 C19 H19C 109.5 . . ?
H19A C19 H19B 109.5 . . ?
H19A C19 H19C 109.5 . . ?
H19B C19 H19C 109.5 . . ?
C15 C20 H20A 109.5 . . ?
C15 C20 H20B 109.5 . . ?
C15 C20 H20C 109.5 . . ?
H20A C20 H20B 109.5 . . ?
H20A C20 H20C 109.5 . . ?
H20B C20 H20C 109.5 . . ?
C16 C21 H21A 109.5 . . ?
C16 C21 H21B 109.5 . . ?
C16 C21 H21C 109.5 . . ?
H21A C21 H21B 109.5 . . ?
H21A C21 H21C 109.5 . . ?
H21B C21 H21C 109.5 . . ?
C17 C22 H22A 109.5 . . ?
C17 C22 H22B 109.5 . . ?
C17 C22 H22C 109.5 . . ?
H22A C22 H22B 109.5 . . ?
H22A C22 H22C 109.5 . . ?
H22B C22 H22C 109.5 . . ?
C24 C23 C28 115.27(16) . . ?
C24 C23 B1 122.77(15) . . ?
C28 C23 B1 121.39(15) . . ?
C23 C24 H24 118.4 . . ?
C25 C24 C23 123.16(17) . . ?
C25 C24 H24 118.4 . . ?
C24 C25 C29 120.57(17) . . ?
C26 C25 C24 118.77(17) . . ?
C26 C25 C29 120.66(17) . . ?
C25 C26 H26 119.7 . . ?
C25 C26 C27 120.67(17) . . ?
C27 C26 H26 119.7 . . ?
C26 C27 C28 118.70(17) . . ?
C26 C27 C30 120.04(18) . . ?
C28 C27 C30 121.24(18) . . ?
C23 C28 H28 118.3 . . ?
C27 C28 C23 123.41(17) . . ?
C27 C28 H28 118.3 . . ?
C25 C29 H29A 109.5 . . ?
C25 C29 H29B 109.5 . . ?
C25 C29 H29C 109.5 . . ?
H29A C29 H29B 109.5 . . ?
H29A C29 H29C 109.5 . . ?
H29B C29 H29C 109.5 . . ?
C27 C30 H30A 109.5 . . ?
C27 C30 H30B 109.5 . . ?
C27 C30 H30C 109.5 . . ?
H30A C30 H30B 109.5 . . ?
H30A C30 H30C 109.5 . . ?
H30B C30 H30C 109.5 . . ?
C32 C31 B1 122.85(15) . . ?
C36 C31 C32 115.10(16) . . ?
C36 C31 B1 121.75(15) . . ?
C31 C32 H32 118.4 . . ?
C33 C32 C31 123.25(16) . . ?
C33 C32 H32 118.4 . . ?
C32 C33 C37 120.51(17) . . ?
C34 C33 C32 118.85(16) . . ?
C34 C33 C37 120.65(17) . . ?
C33 C34 H34 119.7 . . ?
C35 C34 C33 120.60(17) . . ?
C35 C34 H34 119.7 . . ?
C34 C35 C36 118.62(17) . . ?
C34 C35 C38 120.61(18) . . ?
C36 C35 C38 120.77(18) . . ?
C31 C36 H36 118.2 . . ?
C35 C36 C31 123.57(17) . . ?
C35 C36 H36 118.2 . . ?
C33 C37 H37A 109.5 . . ?
C33 C37 H37B 109.5 . . ?
C33 C37 H37C 109.5 . . ?
H37A C37 H37B 109.5 . . ?
H37A C37 H37C 109.5 . . ?
H37B C37 H37C 109.5 . . ?
C35 C38 H38A 109.5 . . ?
C35 C38 H38B 109.5 . . ?
C35 C38 H38C 109.5 . . ?
H38A C38 H38B 109.5 . . ?
H38A C38 H38C 109.5 . . ?
H38B C38 H38C 109.5 . . ?
C40 C39 C44 115.50(16) . . ?
C40 C39 B1 122.96(15) . . ?
C44 C39 B1 121.07(15) . . ?
C39 C40 H40 118.5 . . ?
C41 C40 C39 123.02(16) . . ?
C41 C40 H40 118.5 . . ?
C40 C41 C45 120.73(16) . . ?
C42 C41 C40 118.85(16) . . ?
C42 C41 C45 120.41(16) . . ?
C41 C42 H42 119.7 . . ?
C41 C42 C43 120.63(16) . . ?
C43 C42 H42 119.7 . . ?
C42 C43 C46 120.38(17) . . ?
C44 C43 C42 118.57(16) . . ?
C44 C43 C46 121.04(17) . . ?
C39 C44 H44 118.3 . . ?
C43 C44 C39 123.38(17) . . ?
C43 C44 H44 118.3 . . ?
C41 C45 H45A 109.5 . . ?
C41 C45 H45B 109.5 . . ?
C41 C45 H45C 109.5 . . ?
H45A C45 H45B 109.5 . . ?
H45A C45 H45C 109.5 . . ?
H45B C45 H45C 109.5 . . ?
C43 C46 H46A 109.5 . . ?
C43 C46 H46B 109.5 . . ?
C43 C46 H46C 109.5 . . ?
H46A C46 H46B 109.5 . . ?
H46A C46 H46C 109.5 . . ?
H46B C46 H46C 109.5 . . ?
C48 C47 B1 121.64(15) . . ?
C52 C47 C48 115.92(15) . . ?
C52 C47 B1 122.24(15) . . ?
C47 C48 H48 118.4 . . ?
C49 C48 C47 123.11(17) . . ?
C49 C48 H48 118.4 . . ?
C48 C49 C53 120.42(19) . . ?
C50 C49 C48 118.51(17) . . ?
C50 C49 C53 121.05(17) . . ?
C49 C50 H50 119.5 . . ?
C49 C50 C51 120.97(16) . . ?
C51 C50 H50 119.5 . . ?
C50 C51 C52 118.63(17) . . ?
C50 C51 C54 120.86(17) . . ?
C52 C51 C54 120.50(18) . . ?
C47 C52 H52 118.6 . . ?
C51 C52 C47 122.83(17) . . ?
C51 C52 H52 118.6 . . ?
C49 C53 H53A 109.5 . . ?
C49 C53 H53B 109.5 . . ?
C49 C53 H53C 109.5 . . ?
H53A C53 H53B 109.5 . . ?
H53A C53 H53C 109.5 . . ?
H53B C53 H53C 109.5 . . ?
C51 C54 H54A 109.5 . . ?
C51 C54 H54B 109.5 . . ?
C51 C54 H54C 109.5 . . ?
H54A C54 H54B 109.5 . . ?
H54A C54 H54C 109.5 . . ?
H54B C54 H54C 109.5 . . ?
C23 B1 C31 113.65(14) . . ?
C23 B1 C39 113.52(14) . . ?
C23 B1 C47 103.61(13) . . ?
C39 B1 C31 103.30(13) . . ?
C47 B1 C31 111.91(14) . . ?
C47 B1 C39 111.13(13) . . ?
N5 C55 C56 179.1(2) . . ?
C55 C56 H56A 109.5 . . ?
C55 C56 H56B 109.5 . . ?
C55 C56 H56C 109.5 . . ?
H56A C56 H56B 109.5 . . ?
H56A C56 H56C 109.5 . . ?
H56B C56 H56C 109.5 . . ?
N6 C57 C58 179.2(6) . . ?
C57 C58 H58A 109.5 . . ?
C57 C58 H58B 109.5 . . ?
C57 C58 H58C 109.5 . . ?
H58A C58 H58B 109.5 . . ?
H58A C58 H58C 109.5 . . ?
H58B C58 H58C 109.5 . . ?
H59A C59 H59B 109.5 . . ?
H59A C59 H59C 109.5 . . ?
H59B C59 H59C 109.5 . . ?
C60 C59 H59A 109.5 . . ?
C60 C59 H59B 109.5 . . ?
C60 C59 H59C 109.5 . . ?
C59 C60 H60A 107.8 . . ?
C59 C60 H60B 107.8 . . ?
H60A C60 H60B 107.1 . . ?
C61 C60 C59 118.2(6) . . ?
C61 C60 H60A 107.8 . . ?
C61 C60 H60B 107.8 . . ?
C60 C61 H61A 107.9 . . ?
C60 C61 H61B 107.9 . . ?
C60 C61 C62 117.5(5) . . ?
H61A C61 H61B 107.2 . . ?
C62 C61 H61A 107.9 . . ?
C62 C61 H61B 107.9 . . ?
C61 C62 H62A 108.4 . . ?
C61 C62 H62B 108.4 . . ?
C61 C62 C63 115.5(6) . . ?
H62A C62 H62B 107.5 . . ?
C63 C62 H62A 108.4 . . ?
C63 C62 H62B 108.4 . . ?
C62 C63 H63A 109.5 . . ?
C62 C63 H63B 109.5 . . ?
C62 C63 H63C 109.5 . . ?
H63A C63 H63B 109.5 . . ?
H63A C63 H63C 109.5 . . ?
H63B C63 H63C 109.5 . . ?
H59D C59A H59E 109.5 . . ?
H59D C59A H59F 109.5 . . ?
H59E C59A H59F 109.5 . . ?
C60A C59A H59D 109.5 . . ?
C60A C59A H59E 109.5 . . ?
C60A C59A H59F 109.5 . . ?
C59A C60A H60C 111.2 . . ?
C59A C60A H60D 111.2 . . ?
H60C C60A H60D 109.1 . . ?
C61A C60A C59A 102.8(12) . . ?
C61A C60A H60C 111.2 . . ?
C61A C60A H60D 111.2 . . ?
C60A C61A H61C 104.5 . . ?
C60A C61A H61D 104.5 . . ?
C60A C61A C62A 131.0(15) . . ?
H61C C61A H61D 105.7 . . ?
C62A C61A H61C 104.5 . . ?
C62A C61A H61D 104.5 . . ?
C61A C62A H62C 105.3 . . ?
C61A C62A H62D 105.3 . . ?
H62C C62A H62D 106.0 . . ?
C63A C62A C61A 127.9(16) . . ?
C63A C62A H62C 105.3 . . ?
C63A C62A H62D 105.3 . . ?
C62A C63A H63D 109.5 . . ?
C62A C63A H63E 109.5 . . ?
C62A C63A H63F 109.5 . . ?
H63D C63A H63E 109.5 . . ?
H63D C63A H63F 109.5 . . ?
H63E C63A H63F 109.5 . . ?

loop_
_geom_bond_atom_site_label_1
_geom_bond_atom_site_label_2
_geom_bond_distance
_geom_bond_site_symmetry_2
_geom_bond_publ_flag
Zn1 Zn2 2.3510(3) . ?
Zn1 N1 2.2388(17) . ?
Zn1 N2 2.2177(15) . ?
Zn1 N3 2.2550(15) . ?
Zn1 N4 2.2181(15) . ?
Zn2 C13 2.3484(18) . ?
Zn2 C14 2.3168(18) . ?
Zn2 C15 2.2779(17) . ?
Zn2 C16 2.2889(18) . ?
Zn2 C17 2.3275(18) . ?
N1 C1 1.448(3) . ?
N1 C8 1.539(4) . ?
N1 C1A 1.590(7) . ?
N1 C8A 1.427(6) . ?
N1 C9 1.454(3) . ?
N2 C2 1.541(4) . ?
N2 C3 1.458(3) . ?
N2 C2A 1.359(7) . ?
N2 C3A 1.592(6) . ?
N2 C10 1.455(2) . ?
N3 C4 1.537(4) . ?
N3 C5 1.448(3) . ?
N3 C4A 1.376(7) . ?
N3 C5A 1.583(6) . ?
N3 C11 1.455(3) . ?
N4 C6 1.520(3) . ?
N4 C7 1.427(4) . ?
N4 C6A 1.459(6) . ?
N4 C7A 1.581(8) . ?
N4 C12 1.463(3) . ?
C1 H1A 0.9900 . ?
C1 H1B 0.9900 . ?
C1 C2 1.518(5) . ?
C2 H2A 0.9900 . ?
C2 H2B 0.9900 . ?
C3 H3A 0.9900 . ?
C3 H3B 0.9900 . ?
C3 C4 1.513(4) . ?
C4 H4A 0.9900 . ?
C4 H4B 0.9900 . ?
C5 H5A 0.9900 . ?
C5 H5B 0.9900 . ?
C5 C6 1.512(5) . ?
C6 H6A 0.9900 . ?
C6 H6B 0.9900 . ?
C7 H7A 0.9900 . ?
C7 H7B 0.9900 . ?
C7 C8 1.513(5) . ?
C8 H8A 0.9900 . ?
C8 H8B 0.9900 . ?
C1A H1C 0.9900 . ?
C1A H1D 0.9900 . ?
C1A C2A 1.507(9) . ?
C2A H2C 0.9900 . ?
C2A H2D 0.9900 . ?
C3A H3C 0.9900 . ?
C3A H3D 0.9900 . ?
C3A C4A 1.482(8) . ?
C4A H4C 0.9900 . ?
C4A H4D 0.9900 . ?
C5A H5C 0.9900 . ?
C5A H5D 0.9900 . ?
C5A C6A 1.505(10) . ?
C6A H6C 0.9900 . ?
C6A H6D 0.9900 . ?
C7A H7C 0.9900 . ?
C7A H7D 0.9900 . ?
C7A C8A 1.519(11) . ?
C8A H8C 0.9900 . ?
C8A H8D 0.9900 . ?
C9 H9A 0.9800 . ?
C9 H9B 0.9800 . ?
C9 H9C 0.9800 . ?
C10 H10A 0.9800 . ?
C10 H10B 0.9800 . ?
C10 H10C 0.9800 . ?
C11 H11A 0.9800 . ?
C11 H11B 0.9800 . ?
C11 H11C 0.9800 . ?
C12 H12A 0.9800 . ?
C12 H12B 0.9800 . ?
C12 H12C 0.9800 . ?
C13 C14 1.416(3) . ?
C13 C17 1.414(3) . ?
C13 C18 1.507(3) . ?
C14 C15 1.423(3) . ?
C14 C19 1.504(3) . ?
C15 C16 1.425(3) . ?
C15 C20 1.506(3) . ?
C16 C17 1.430(3) . ?
C16 C21 1.502(3) . ?
C17 C22 1.504(3) . ?
C18 H18A 0.9800 . ?
C18 H18B 0.9800 . ?
C18 H18C 0.9800 . ?
C19 H19A 0.9800 . ?
C19 H19B 0.9800 . ?
C19 H19C 0.9800 . ?
C20 H20A 0.9800 . ?
C20 H20B 0.9800 . ?
C20 H20C 0.9800 . ?
C21 H21A 0.9800 . ?
C21 H21B 0.9800 . ?
C21 H21C 0.9800 . ?
C22 H22A 0.9800 . ?
C22 H22B 0.9800 . ?
C22 H22C 0.9800 . ?
C23 C24 1.406(2) . ?
C23 C28 1.406(2) . ?
C23 B1 1.640(2) . ?
C24 H24 0.9500 . ?
C24 C25 1.399(3) . ?
C25 C26 1.391(3) . ?
C25 C29 1.510(3) . ?
C26 H26 0.9500 . ?
C26 C27 1.393(3) . ?
C27 C28 1.394(3) . ?
C27 C30 1.510(3) . ?
C28 H28 0.9500 . ?
C29 H29A 0.9800 . ?
C29 H29B 0.9800 . ?
C29 H29C 0.9800 . ?
C30 H30A 0.9800 . ?
C30 H30B 0.9800 . ?
C30 H30C 0.9800 . ?
C31 C32 1.405(2) . ?
C31 C36 1.405(2) . ?
C31 B1 1.648(2) . ?
C32 H32 0.9500 . ?
C32 C33 1.397(2) . ?
C33 C34 1.392(3) . ?
C33 C37 1.514(2) . ?
C34 H34 0.9500 . ?
C34 C35 1.392(3) . ?
C35 C36 1.395(3) . ?
C35 C38 1.510(3) . ?
C36 H36 0.9500 . ?
C37 H37A 0.9800 . ?
C37 H37B 0.9800 . ?
C37 H37C 0.9800 . ?
C38 H38A 0.9800 . ?
C38 H38B 0.9800 . ?
C38 H38C 0.9800 . ?
C39 C40 1.401(2) . ?
C39 C44 1.410(2) . ?
C39 B1 1.647(2) . ?
C40 H40 0.9500 . ?
C40 C41 1.396(2) . ?
C41 C42 1.394(3) . ?
C41 C45 1.508(2) . ?
C42 H42 0.9500 . ?
C42 C43 1.397(3) . ?
C43 C44 1.388(3) . ?
C43 C46 1.515(3) . ?
C44 H44 0.9500 . ?
C45 H45A 0.9800 . ?
C45 H45B 0.9800 . ?
C45 H45C 0.9800 . ?
C46 H46A 0.9800 . ?
C46 H46B 0.9800 . ?
C46 H46C 0.9800 . ?
C47 C48 1.404(2) . ?
C47 C52 1.397(2) . ?
C47 B1 1.646(2) . ?
C48 H48 0.9500 . ?
C48 C49 1.395(2) . ?
C49 C50 1.385(3) . ?
C49 C53 1.519(3) . ?
C50 H50 0.9500 . ?
C50 C51 1.396(3) . ?
C51 C52 1.397(2) . ?
C51 C54 1.512(3) . ?
C52 H52 0.9500 . ?
C53 H53A 0.9800 . ?
C53 H53B 0.9800 . ?
C53 H53C 0.9800 . ?
C54 H54A 0.9800 . ?
C54 H54B 0.9800 . ?
C54 H54C 0.9800 . ?
N5 C55 1.144(3) . ?
C55 C56 1.460(3) . ?
C56 H56A 0.9800 . ?
C56 H56B 0.9800 . ?
C56 H56C 0.9800 . ?
N6 C57 1.136(7) . ?
C57 C58 1.428(8) . ?
C58 H58A 0.9800 . ?
C58 H58B 0.9800 . ?
C58 H58C 0.9800 . ?
C59 H59A 0.9800 . ?
C59 H59B 0.9800 . ?
C59 H59C 0.9800 . ?
C59 C60 1.445(7) . ?
C60 H60A 0.9900 . ?
C60 H60B 0.9900 . ?
C60 C61 1.342(7) . ?
C61 H61A 0.9900 . ?
C61 H61B 0.9900 . ?
C61 C62 1.439(7) . ?
C62 H62A 0.9900 . ?
C62 H62B 0.9900 . ?
C62 C63 1.490(7) . ?
C63 H63A 0.9800 . ?
C63 H63B 0.9800 . ?
C63 H63C 0.9800 . ?
C59A H59D 0.9800 . ?
C59A H59E 0.9800 . ?
C59A H59F 0.9800 . ?
C59A C60A 1.517(12) . ?
C60A H60C 0.9900 . ?
C60A H60D 0.9900 . ?
C60A C61A 1.334(11) . ?
C61A H61C 0.9900 . ?
C61A H61D 0.9900 . ?
C61A C62A 1.394(12) . ?
C62A H62C 0.9900 . ?
C62A H62D 0.9900 . ?
C62A C63A 1.326(13) . ?
C63A H63D 0.9800 . ?
C63A H63E 0.9800 . ?
C63A H63F 0.9800 . ?

loop_
_geom_torsion_atom_site_label_1
_geom_torsion_atom_site_label_2
_geom_torsion_atom_site_label_3
_geom_torsion_atom_site_label_4
_geom_torsion
_geom_torsion_site_symmetry_1
_geom_torsion_site_symmetry_2
_geom_torsion_site_symmetry_3
_geom_torsion_site_symmetry_4
_geom_torsion_publ_flag
Zn1 N1 C1 C2 46.7(3) . . . . ?
Zn1 N1 C8 C7 32.7(3) . . . . ?
Zn1 N1 C1A C2A -36.3(7) . . . . ?
Zn1 N1 C8A C7A -53.2(6) . . . . ?
Zn1 N2 C2 C1 35.0(3) . . . . ?
Zn1 N2 C3 C4 51.3(3) . . . . ?
Zn1 N2 C2A C1A -46.0(7) . . . . ?
Zn1 N2 C3A C4A -34.9(6) . . . . ?
Zn1 N3 C4 C3 32.4(3) . . . . ?
Zn1 N3 C5 C6 47.0(3) . . . . ?
Zn1 N3 C4A C3A -48.8(6) . . . . ?
Zn1 N3 C5A C6A -38.4(6) . . . . ?
Zn1 N4 C6 C5 36.3(3) . . . . ?
Zn1 N4 C7 C8 48.1(3) . . . . ?
Zn1 N4 C6A C5A -49.9(6) . . . . ?
Zn1 N4 C7A C8A -31.3(7) . . . . ?
Zn2 C13 C14 C15 62.44(12) . . . . ?
Zn2 C13 C14 C19 -118.86(18) . . . . ?
Zn2 C13 C17 C16 -62.32(12) . . . . ?
Zn2 C13 C17 C22 119.7(2) . . . . ?
Zn2 C14 C15 C16 64.50(12) . . . . ?
Zn2 C14 C15 C20 -117.04(18) . . . . ?
Zn2 C15 C16 C17 65.01(12) . . . . ?
Zn2 C15 C16 C21 -117.84(19) . . . . ?
Zn2 C16 C17 C13 64.08(13) . . . . ?
Zn2 C16 C17 C22 -117.89(19) . . . . ?
N1 C1 C2 N2 -56.6(4) . . . . ?
N1 C1A C2A N2 57.3(8) . . . . ?
N2 C3 C4 N3 -57.4(3) . . . . ?
N2 C3A C4A N3 58.0(8) . . . . ?
N3 C5 C6 N4 -57.4(4) . . . . ?
N3 C5A C6A N4 59.5(7) . . . . ?
N4 C7 C8 N1 -56.0(4) . . . . ?
N4 C7A C8A N1 58.1(8) . . . . ?
C1 N1 C8 C7 -83.8(3) . . . . ?
C2 N2 C3 C4 166.4(3) . . . . ?
C3 N2 C2 C1 -80.5(3) . . . . ?
C4 N3 C5 C6 162.5(3) . . . . ?
C5 N3 C4 C3 -83.6(3) . . . . ?
C6 N4 C7 C8 166.7(3) . . . . ?
C7 N4 C6 C5 -81.9(3) . . . . ?
C8 N1 C1 C2 162.9(3) . . . . ?
C1A N1 C8A C7A -163.1(5) . . . . ?
C2A N2 C3A C4A 85.3(7) . . . . ?
C3A N2 C2A C1A -162.5(6) . . . . ?
C4A N3 C5A C6A 79.6(7) . . . . ?
C5A N3 C4A C3A -164.5(5) . . . . ?
C6A N4 C7A C8A 85.5(7) . . . . ?
C7A N4 C6A C5A -163.3(6) . . . . ?
C8A N1 C1A C2A 77.0(7) . . . . ?
C9 N1 C1 C2 -81.7(3) . . . . ?
C9 N1 C8 C7 151.8(3) . . . . ?
C9 N1 C1A C2A -151.2(6) . . . . ?
C9 N1 C8A C7A 86.8(6) . . . . ?
C10 N2 C2 C1 153.9(3) . . . . ?
C10 N2 C3 C4 -76.8(3) . . . . ?
C10 N2 C2A C1A 90.7(6) . . . . ?
C10 N2 C3A C4A -148.7(6) . . . . ?
C11 N3 C4 C3 150.3(3) . . . . ?
C11 N3 C5 C6 -79.3(3) . . . . ?
C11 N3 C4A C3A 84.7(6) . . . . ?
C11 N3 C5A C6A -151.8(5) . . . . ?
C12 N4 C6 C5 152.5(3) . . . . ?
C12 N4 C7 C8 -75.8(3) . . . . ?
C12 N4 C6A C5A 85.8(5) . . . . ?
C12 N4 C7A C8A -144.3(6) . . . . ?
C13 C14 C15 Zn2 -64.44(12) . . . . ?
C13 C14 C15 C16 0.1(2) . . . . ?
C13 C14 C15 C20 178.53(17) . . . . ?
C14 C13 C17 Zn2 61.94(12) . . . . ?
C14 C13 C17 C16 -0.4(2) . . . . ?
C14 C13 C17 C22 -178.38(18) . . . . ?
C14 C15 C16 Zn2 -65.30(12) . . . . ?
C14 C15 C16 C17 -0.3(2) . . . . ?
C14 C15 C16 C21 176.86(17) . . . . ?
C15 C16 C17 Zn2 -63.67(12) . . . . ?
C15 C16 C17 C13 0.4(2) . . . . ?
C15 C16 C17 C22 178.44(18) . . . . ?
C17 C13 C14 Zn2 -62.25(13) . . . . ?
C17 C13 C14 C15 0.2(2) . . . . ?
C17 C13 C14 C19 178.89(17) . . . . ?
C18 C13 C14 Zn2 118.03(18) . . . . ?
C18 C13 C14 C15 -179.53(17) . . . . ?
C18 C13 C14 C19 -0.8(3) . . . . ?
C18 C13 C17 Zn2 -118.34(18) . . . . ?
C18 C13 C17 C16 179.34(17) . . . . ?
C18 C13 C17 C22 1.3(3) . . . . ?
C19 C14 C15 Zn2 116.86(18) . . . . ?
C19 C14 C15 C16 -178.64(17) . . . . ?
C19 C14 C15 C20 -0.2(3) . . . . ?
C20 C15 C16 Zn2 116.27(18) . . . . ?
C20 C15 C16 C17 -178.73(17) . . . . ?
C20 C15 C16 C21 -1.6(3) . . . . ?
C21 C16 C17 Zn2 119.16(19) . . . . ?
C21 C16 C17 C13 -176.76(17) . . . . ?
C21 C16 C17 C22 1.3(3) . . . . ?
C23 C24 C25 C26 -1.6(3) . . . . ?
C23 C24 C25 C29 178.37(16) . . . . ?
C24 C23 C28 C27 0.2(2) . . . . ?
C24 C23 B1 C31 30.5(2) . . . . ?
C24 C23 B1 C39 148.13(15) . . . . ?
C24 C23 B1 C47 -91.21(17) . . . . ?
C24 C25 C26 C27 0.1(3) . . . . ?
C25 C26 C27 C28 1.4(3) . . . . ?
C25 C26 C27 C30 -177.12(16) . . . . ?
C26 C27 C28 C23 -1.6(3) . . . . ?
C28 C23 C24 C25 1.4(2) . . . . ?
C28 C23 B1 C31 -158.59(15) . . . . ?
C28 C23 B1 C39 -40.9(2) . . . . ?
C28 C23 B1 C47 79.74(18) . . . . ?
C29 C25 C26 C27 -179.82(17) . . . . ?
C30 C27 C28 C23 176.90(16) . . . . ?
C31 C32 C33 C34 -0.1(3) . . . . ?
C31 C32 C33 C37 179.52(17) . . . . ?
C32 C31 C36 C35 -1.3(3) . . . . ?
C32 C31 B1 C23 33.8(2) . . . . ?
C32 C31 B1 C39 -89.64(18) . . . . ?
C32 C31 B1 C47 150.73(16) . . . . ?
C32 C33 C34 C35 -0.7(3) . . . . ?
C33 C34 C35 C36 0.6(3) . . . . ?
C33 C34 C35 C38 179.8(2) . . . . ?
C34 C35 C36 C31 0.5(3) . . . . ?
C36 C31 C32 C33 1.1(3) . . . . ?
C36 C31 B1 C23 -152.84(16) . . . . ?
C36 C31 B1 C39 83.72(19) . . . . ?
C36 C31 B1 C47 -35.9(2) . . . . ?
C37 C33 C34 C35 179.62(18) . . . . ?
C38 C35 C36 C31 -178.8(2) . . . . ?
C39 C40 C41 C42 -1.2(3) . . . . ?
C39 C40 C41 C45 177.56(16) . . . . ?
C40 C39 C44 C43 -0.3(3) . . . . ?
C40 C39 B1 C23 -33.5(2) . . . . ?
C40 C39 B1 C31 90.04(18) . . . . ?
C40 C39 B1 C47 -149.80(15) . . . . ?
C40 C41 C42 C43 -0.7(3) . . . . ?
C41 C42 C43 C44 2.0(3) . . . . ?
C41 C42 C43 C46 -176.86(17) . . . . ?
C42 C43 C44 C39 -1.5(3) . . . . ?
C44 C39 C40 C41 1.6(2) . . . . ?
C44 C39 B1 C23 154.71(15) . . . . ?
C44 C39 B1 C31 -81.76(17) . . . . ?
C44 C39 B1 C47 38.4(2) . . . . ?
C45 C41 C42 C43 -179.44(16) . . . . ?
C46 C43 C44 C39 177.32(17) . . . . ?
C47 C48 C49 C50 -0.3(3) . . . . ?
C47 C48 C49 C53 178.4(2) . . . . ?
C48 C47 C52 C51 -1.9(2) . . . . ?
C48 C47 B1 C23 -88.34(18) . . . . ?
C48 C47 B1 C31 148.83(16) . . . . ?
C48 C47 B1 C39 33.9(2) . . . . ?
C48 C49 C50 C51 -0.9(3) . . . . ?
C49 C50 C51 C52 0.6(3) . . . . ?
C49 C50 C51 C54 179.08(18) . . . . ?
C50 C51 C52 C47 0.9(3) . . . . ?
C52 C47 C48 C49 1.6(3) . . . . ?
C52 C47 B1 C23 86.25(18) . . . . ?
C52 C47 B1 C31 -36.6(2) . . . . ?
C52 C47 B1 C39 -151.49(15) . . . . ?
C53 C49 C50 C51 -179.5(2) . . . . ?
C54 C51 C52 C47 -177.64(16) . . . . ?
B1 C23 C24 C25 172.86(15) . . . . ?
B1 C23 C28 C27 -171.37(15) . . . . ?
B1 C31 C32 C33 174.84(16) . . . . ?
B1 C31 C36 C35 -175.12(17) . . . . ?
B1 C39 C40 C41 -170.61(15) . . . . ?
B1 C39 C44 C43 172.14(16) . . . . ?
B1 C47 C48 C49 176.55(17) . . . . ?
B1 C47 C52 C51 -176.78(15) . . . . ?
C59 C60 C61 C62 -175.9(6) . . . . ?
C60 C61 C62 C63 -172.2(7) . . . . ?
C59A C60A C61A C62A 42(3) . . . . ?
C60A C61A C62A C63A 155.2(19) . . . . ?
